data_2239540
loop_
_publ_author_name
'Vishnupriya, R.'
'Suresh, J.'
'Maharani, S.'
'Kumar, R. Ranjith'
'Lakshman, P. L. Nilantha'

_publ_section_title
;
 2-Methoxy-4-(2-methoxyphenyl)-5,6,7,8,9,10-hexahydrocycloocta[<i>b</i>]pyridine-3-carbonitrile
;
_journal_coeditor_code GG2137
_journal_issue 6
_journal_name_full 'Acta Crystallographica Section E'
_journal_page_first o656
_journal_paper_doi 10.1107/S1600536814010332
_journal_volume 70
_journal_year 2014
_chemical_formula_iupac 'C20 H22 N2 O2'
_chemical_formula_moiety 'C20 H22 N2 O2'
_chemical_formula_sum 'C20 H22 N2 O2'
_chemical_formula_weight 322.40
_chemical_name_systematic 2-Methoxy-4-(2-methoxyphenyl)-5,6,7,8,9,10-hexahydrocycloocta[<i>b</i>]pyridine-3-carbonitrile
_space_group_IT_number 14
_symmetry_cell_setting monoclinic
_symmetry_space_group_name_Hall '-P 2yn'
_symmetry_space_group_name_H-M 'P 1 21/n 1'
_atom_sites_solution_hydrogens geom
_atom_sites_solution_primary direct
_atom_sites_solution_secondary difmap
_audit_creation_method SHELXL-97
_cell_angle_alpha 90.00
_cell_angle_beta 111.763(2)
_cell_angle_gamma 90.00
_cell_formula_units_Z 4
_cell_length_a 11.1652(10)
_cell_length_b 11.4205(9)
_cell_length_c 14.8540(11)
_cell_measurement_reflns_used 2000
_cell_measurement_temperature 293(2)
_cell_measurement_theta_max 26
_cell_measurement_theta_min 2
_cell_volume 1759.1(2)
_computing_cell_refinement 'SAINT (Bruker, 2004)'
_computing_data_collection 'APEX2 (Bruker, 2004)'
_computing_data_reduction 'SAINT (Bruker, 2004)'
_computing_molecular_graphics 'PLATON (Spek, 2009)'
_computing_publication_material 'SHELXL97 (Sheldrick, 2008)'
_computing_structure_refinement 'SHELXL97 (Sheldrick, 2008)'
_computing_structure_solution 'SHELXS97 (Sheldrick, 2008)'
_diffrn_ambient_temperature 293(2)
_diffrn_detector_area_resol_mean 0
_diffrn_measured_fraction_theta_full 0.999
_diffrn_measured_fraction_theta_max 0.999
_diffrn_measurement_device_type 'Bruker Kappa APEXII'
_diffrn_measurement_method '\w and \f'
_diffrn_radiation_monochromator graphite
_diffrn_radiation_source 'fine-focus sealed tube'
_diffrn_radiation_type MoK\a
_diffrn_radiation_wavelength 0.71073
_diffrn_reflns_av_R_equivalents 0.0287
_diffrn_reflns_av_sigmaI/netI 0.0214
_diffrn_reflns_limit_h_max 13
_diffrn_reflns_limit_h_min -13
_diffrn_reflns_limit_k_max 13
_diffrn_reflns_limit_k_min -13
_diffrn_reflns_limit_l_max 17
_diffrn_reflns_limit_l_min -17
_diffrn_reflns_number 23618
_diffrn_reflns_theta_full 25.49
_diffrn_reflns_theta_max 25.49
_diffrn_reflns_theta_min 2.32
_diffrn_standards_decay_% 0
_diffrn_standards_interval_count 0
_diffrn_standards_interval_time 0
_diffrn_standards_number 0
_exptl_absorpt_coefficient_mu 0.079
_exptl_absorpt_correction_T_max 0.981
_exptl_absorpt_correction_T_min 0.977
_exptl_absorpt_correction_type multi-scan
_exptl_absorpt_process_details '(SADABS; Sheldrick, 1996)'
_exptl_crystal_colour colourless
_exptl_crystal_density_diffrn 1.217
_exptl_crystal_density_method 'not measured'
_exptl_crystal_description block
_exptl_crystal_F_000 688
_exptl_crystal_size_max 0.30
_exptl_crystal_size_mid 0.29
_exptl_crystal_size_min 0.25
_refine_diff_density_max 0.237
_refine_diff_density_min -0.288
_refine_ls_extinction_method none
_refine_ls_goodness_of_fit_ref 1.049
_refine_ls_hydrogen_treatment constr
_refine_ls_matrix_type full
_refine_ls_number_parameters 217
_refine_ls_number_reflns 3266
_refine_ls_number_restraints 0
_refine_ls_restrained_S_all 1.049
_refine_ls_R_factor_all 0.0822
_refine_ls_R_factor_gt 0.0500
_refine_ls_shift/su_max 0.000
_refine_ls_shift/su_mean 0.000
_refine_ls_structure_factor_coef Fsqd
_refine_ls_weighting_details 'w=1/[\s^2^(Fo^2^)+(0.0486P)^2^+0.8085P] where P=(Fo^2^+2Fc^2^)/3'
_refine_ls_weighting_scheme calc
_refine_ls_wR_factor_gt 0.1173
_refine_ls_wR_factor_ref 0.1366
_reflns_number_gt 2251
_reflns_number_total 3266
_reflns_threshold_expression I>2\s(I)
_cod_data_source_file gg2137sup1.cif
_cod_data_source_block I
_cod_original_sg_symbol_H-M 'P 21/n'
_cod_database_code 2239540
_cod_database_fobs_code 2239540

loop_
_symmetry_equiv_pos_as_xyz
'x, y, z'
'-x+1/2, y+1/2, -z+1/2'
'-x, -y, -z'
'x-1/2, -y-1/2, z-1/2'

loop_
_atom_site_type_symbol
_atom_site_label
_atom_site_fract_x
_atom_site_fract_y
_atom_site_fract_z
_atom_site_U_iso_or_equiv
_atom_site_adp_type
_atom_site_calc_flag
_atom_site_refinement_flags
_atom_site_occupancy
_atom_site_symmetry_multiplicity
C C1 0.13770(18) 0.36565(16) 0.23039(14) 0.0433(5) Uani d . 1 1
C C2 0.2136(2) 0.47203(18) 0.22349(17) 0.0564(6) Uani d . 1 1
H H2A 0.2578 0.4544 0.1798 0.068 Uiso calc R 1 1
H H2B 0.2790 0.4871 0.2870 0.068 Uiso calc R 1 1
C C3 0.1343(2) 0.58356(19) 0.18823(16) 0.0601(6) Uani d . 1 1
H H3A 0.1858 0.6383 0.1679 0.072 Uiso calc R 1 1
H H3B 0.0594 0.5639 0.1313 0.072 Uiso calc R 1 1
C C4 0.0876(2) 0.64636(19) 0.25967(17) 0.0629(6) Uani d . 1 1
H H4A 0.1615 0.6598 0.3190 0.075 Uiso calc R 1 1
H H4B 0.0545 0.7224 0.2328 0.075 Uiso calc R 1 1
C C5 -0.0158(2) 0.5844(2) 0.28588(18) 0.0645(6) Uani d . 1 1
H H5A -0.0783 0.6423 0.2879 0.077 Uiso calc R 1 1
H H5B -0.0604 0.5297 0.2343 0.077 Uiso calc R 1 1
C C6 0.0304(3) 0.5184(2) 0.38079(17) 0.0655(6) Uani d . 1 1
H H6A -0.0430 0.4790 0.3873 0.079 Uiso calc R 1 1
H H6B 0.0624 0.5746 0.4332 0.079 Uiso calc R 1 1
C C7 0.1354(2) 0.42796(19) 0.39301(15) 0.0574(6) Uani d . 1 1
H H7A 0.2147 0.4683 0.3998 0.069 Uiso calc R 1 1
H H7B 0.1505 0.3844 0.4523 0.069 Uiso calc R 1 1
C C8 0.10287(18) 0.34305(16) 0.30965(13) 0.0424(4) Uani d . 1 1
C C9 0.03020(18) 0.24227(16) 0.30695(13) 0.0407(4) Uani d . 1 1
C C10 -0.00175(18) 0.16888(16) 0.22689(13) 0.0413(4) Uani d . 1 1
C C11 0.03687(18) 0.20046(16) 0.15077(13) 0.0419(5) Uani d . 1 1
C C12 -0.0716(2) 0.06187(19) 0.22081(15) 0.0559(6) Uani d . 1 1
C C13 0.0307(3) 0.1604(2) -0.00811(16) 0.0795(8) Uani d . 1 1
H H13A -0.0003 0.1013 -0.0574 0.119 Uiso calc R 1 1
H H13B 0.1223 0.1683 0.0108 0.119 Uiso calc R 1 1
H H13C -0.0102 0.2337 -0.0330 0.119 Uiso calc R 1 1
C C91 -0.0182(2) 0.21394(17) 0.38544(15) 0.0506(5) Uani d . 1 1
C C92 -0.1455(3) 0.2350(2) 0.3709(2) 0.0728(7) Uani d . 1 1
H H92 -0.2006 0.2661 0.3124 0.087 Uiso calc R 1 1
C C93 -0.1909(4) 0.2101(3) 0.4427(4) 0.1232(16) Uani d . 1 1
H H93 -0.2770 0.2239 0.4327 0.148 Uiso calc R 1 1
C C94 -0.1098(7) 0.1649(3) 0.5291(4) 0.140(2) Uani d . 1 1
H H94 -0.1412 0.1487 0.5776 0.167 Uiso calc R 1 1
C C95 0.0175(5) 0.1433(3) 0.5450(2) 0.1061(13) Uani d . 1 1
H H95 0.0724 0.1130 0.6040 0.127 Uiso calc R 1 1
C C96 0.0628(3) 0.1673(2) 0.47174(16) 0.0682(7) Uani d . 1 1
C C97 0.2778(4) 0.1043(3) 0.5663(2) 0.1477(19) Uani d . 1 1
H H97A 0.3596 0.0935 0.5599 0.222 Uiso calc R 1 1
H H97B 0.2485 0.0308 0.5818 0.222 Uiso calc R 1 1
H H97C 0.2871 0.1596 0.6171 0.222 Uiso calc R 1 1
N N1 0.10398(15) 0.29525(13) 0.15152(11) 0.0449(4) Uani d . 1 1
N N2 -0.1246(3) -0.0247(2) 0.21553(17) 0.0915(8) Uani d . 1 1
O O1 0.00127(16) 0.12727(12) 0.07402(10) 0.0586(4) Uani d . 1 1
O O2 0.1868(2) 0.14718(16) 0.47771(13) 0.0875(6) Uani d . 1 1

loop_
_atom_site_aniso_label
_atom_site_aniso_U_11
_atom_site_aniso_U_22
_atom_site_aniso_U_33
_atom_site_aniso_U_12
_atom_site_aniso_U_13
_atom_site_aniso_U_23
C1 0.0415(11) 0.0372(10) 0.0509(11) -0.0009(8) 0.0167(9) 0.0006(9)
C2 0.0571(13) 0.0514(13) 0.0674(14) -0.0139(10) 0.0309(11) -0.0060(11)
C3 0.0770(16) 0.0461(12) 0.0592(13) -0.0144(11) 0.0276(12) 0.0010(10)
C4 0.0774(16) 0.0416(12) 0.0674(15) -0.0042(11) 0.0244(12) -0.0003(11)
C5 0.0678(15) 0.0527(13) 0.0741(16) 0.0009(11) 0.0275(13) -0.0095(12)
C6 0.0912(18) 0.0495(13) 0.0666(15) -0.0145(12) 0.0418(13) -0.0169(11)
C7 0.0752(15) 0.0499(12) 0.0419(11) -0.0153(11) 0.0155(10) -0.0025(9)
C8 0.0453(11) 0.0368(10) 0.0417(10) -0.0017(8) 0.0121(9) 0.0003(8)
C9 0.0440(10) 0.0351(9) 0.0429(10) 0.0029(8) 0.0159(8) 0.0036(8)
C10 0.0470(11) 0.0329(9) 0.0451(10) 0.0001(8) 0.0182(9) 0.0026(8)
C11 0.0489(11) 0.0338(10) 0.0431(10) 0.0033(8) 0.0172(9) -0.0002(8)
C12 0.0764(15) 0.0459(12) 0.0517(12) -0.0099(11) 0.0309(11) -0.0051(10)
C13 0.137(2) 0.0623(15) 0.0528(13) -0.0205(16) 0.0502(15) -0.0071(12)
C91 0.0692(14) 0.0376(10) 0.0517(12) -0.0090(10) 0.0300(11) -0.0072(9)
C92 0.0771(17) 0.0589(15) 0.103(2) -0.0064(13) 0.0573(16) -0.0143(14)
C93 0.164(4) 0.089(2) 0.191(4) -0.038(2) 0.151(4) -0.050(3)
C94 0.277(7) 0.083(2) 0.139(4) -0.083(3) 0.171(5) -0.056(2)
C95 0.214(4) 0.0631(18) 0.0604(16) -0.058(2) 0.074(2) -0.0173(13)
C96 0.107(2) 0.0470(13) 0.0490(13) -0.0246(13) 0.0276(14) -0.0059(11)
C97 0.147(3) 0.098(2) 0.105(3) -0.044(2) -0.061(2) 0.048(2)
N1 0.0512(10) 0.0376(9) 0.0501(9) 0.0003(7) 0.0237(8) 0.0013(7)
N2 0.133(2) 0.0638(14) 0.0897(16) -0.0438(14) 0.0552(15) -0.0150(12)
O1 0.0903(11) 0.0440(8) 0.0488(8) -0.0127(8) 0.0342(8) -0.0068(7)
O2 0.0884(14) 0.0793(13) 0.0679(11) -0.0022(10) -0.0025(10) 0.0277(9)

loop_
_atom_type_symbol
_atom_type_description
_atom_type_scat_dispersion_real
_atom_type_scat_dispersion_imag
_atom_type_scat_source
C C 0.0033 0.0016 'International Tables Vol C Tables 4.2.6.8 and 6.1.1.4'
H H 0.0000 0.0000 'International Tables Vol C Tables 4.2.6.8 and 6.1.1.4'
N N 0.0061 0.0033 'International Tables Vol C Tables 4.2.6.8 and 6.1.1.4'
O O 0.0106 0.0060 'International Tables Vol C Tables 4.2.6.8 and 6.1.1.4'

loop_
_geom_angle_atom_site_label_1
_geom_angle_atom_site_label_2
_geom_angle_atom_site_label_3
_geom_angle
N1 C1 C8 123.06(17)
N1 C1 C2 113.77(17)
C8 C1 C2 123.16(18)
C1 C2 C3 115.23(18)
C1 C2 H2A 108.5
C3 C2 H2A 108.5
C1 C2 H2B 108.5
C3 C2 H2B 108.5
H2A C2 H2B 107.5
C4 C3 C2 117.25(19)
C4 C3 H3A 108.0
C2 C3 H3A 108.0
C4 C3 H3B 108.0
C2 C3 H3B 108.0
H3A C3 H3B 107.2
C5 C4 C3 116.56(19)
C5 C4 H4A 108.2
C3 C4 H4A 108.2
C5 C4 H4B 108.2
C3 C4 H4B 108.2
H4A C4 H4B 107.3
C6 C5 C4 116.2(2)
C6 C5 H5A 108.2
C4 C5 H5A 108.2
C6 C5 H5B 108.2
C4 C5 H5B 108.2
H5A C5 H5B 107.4
C5 C6 C7 115.56(19)
C5 C6 H6A 108.4
C7 C6 H6A 108.4
C5 C6 H6B 108.4
C7 C6 H6B 108.4
H6A C6 H6B 107.5
C8 C7 C6 113.47(18)
C8 C7 H7A 108.9
C6 C7 H7A 108.9
C8 C7 H7B 108.9
C6 C7 H7B 108.9
H7A C7 H7B 107.7
C1 C8 C9 117.91(17)
C1 C8 C7 121.13(17)
C9 C8 C7 120.86(17)
C10 C9 C8 118.87(17)
C10 C9 C91 119.08(16)
C8 C9 C91 122.01(17)
C9 C10 C11 118.57(17)
C9 C10 C12 121.95(17)
C11 C10 C12 119.48(17)
N1 C11 O1 120.39(17)
N1 C11 C10 123.46(17)
O1 C11 C10 116.15(16)
N2 C12 C10 178.3(3)
O1 C13 H13A 109.5
O1 C13 H13B 109.5
H13A C13 H13B 109.5
O1 C13 H13C 109.5
H13A C13 H13C 109.5
H13B C13 H13C 109.5
C96 C91 C92 119.9(2)
C96 C91 C9 120.6(2)
C92 C91 C9 119.5(2)
C93 C92 C91 120.0(3)
C93 C92 H92 120.0
C91 C92 H92 120.0
C94 C93 C92 120.0(4)
C94 C93 H93 120.0
C92 C93 H93 120.0
C93 C94 C95 120.8(3)
C93 C94 H94 119.6
C95 C94 H94 119.6
C94 C95 C96 119.0(4)
C94 C95 H95 120.5
C96 C95 H95 120.5
O2 C96 C91 115.1(2)
O2 C96 C95 124.7(3)
C91 C96 C95 120.2(3)
O2 C97 H97A 109.5
O2 C97 H97B 109.5
H97A C97 H97B 109.5
O2 C97 H97C 109.5
H97A C97 H97C 109.5
H97B C97 H97C 109.5
C11 N1 C1 118.11(16)
C11 O1 C13 117.98(16)
C96 O2 C97 118.4(3)

loop_
_geom_bond_atom_site_label_1
_geom_bond_atom_site_label_2
_geom_bond_distance
C1 N1 1.354(2)
C1 C2 1.506(3)
C1 C8 1.394(3)
C2 C3 1.529(3)
C2 H2A 0.9700
C2 H2B 0.9700
C3 C4 1.524(3)
C3 H3A 0.9700
C3 H3B 0.9700
C4 C5 1.523(3)
C4 H4A 0.9700
C4 H4B 0.9700
C5 C6 1.511(3)
C5 H5A 0.9700
C5 H5B 0.9700
C6 C7 1.522(3)
C6 H6A 0.9700
C6 H6B 0.9700
C7 C8 1.507(3)
C7 H7A 0.9700
C7 H7B 0.9700
C8 C9 1.400(3)
C9 C10 1.389(3)
C9 C91 1.491(3)
C10 C11 1.399(3)
C10 C12 1.434(3)
C11 N1 1.314(2)
C11 O1 1.349(2)
C12 N2 1.140(3)
C13 O1 1.427(3)
C13 H13A 0.9600
C13 H13B 0.9600
C13 H13C 0.9600
C91 C96 1.373(3)
C91 C92 1.377(3)
C92 C93 1.370(4)
C92 H92 0.9300
C93 C94 1.368(6)
C93 H93 0.9300
C94 C95 1.374(6)
C94 H94 0.9300
C95 C96 1.387(4)
C95 H95 0.9300
C96 O2 1.373(3)
C97 O2 1.418(3)
C97 H97A 0.9600
C97 H97B 0.9600
C97 H97C 0.9600

loop_
_geom_hbond_atom_site_label_D
_geom_hbond_atom_site_label_H
_geom_hbond_atom_site_label_A
_geom_hbond_site_symmetry_A
_geom_hbond_distance_DH
_geom_hbond_distance_HA
_geom_hbond_distance_DA
_geom_hbond_angle_DHA
C3 H3A Cg1 2_555 0.97 2.64 3.742(2) 134

loop_
_geom_torsion_atom_site_label_1
_geom_torsion_atom_site_label_2
_geom_torsion_atom_site_label_3
_geom_torsion_atom_site_label_4
_geom_torsion
N1 C1 C2 C3 96.0(2)
C8 C1 C2 C3 -82.6(3)
C1 C2 C3 C4 74.9(3)
C2 C3 C4 C5 -69.3(3)
C3 C4 C5 C6 99.4(2)
C4 C5 C6 C7 -54.6(3)
C5 C6 C7 C8 -51.8(3)
N1 C1 C8 C9 0.3(3)
C2 C1 C8 C9 178.87(18)
N1 C1 C8 C7 -176.05(18)
C2 C1 C8 C7 2.5(3)
C6 C7 C8 C1 90.8(2)
C6 C7 C8 C9 -85.4(2)
C1 C8 C9 C10 1.1(3)
C7 C8 C9 C10 177.50(18)
C1 C8 C9 C91 -176.42(18)
C7 C8 C9 C91 0.0(3)
C8 C9 C10 C11 -1.8(3)
C91 C9 C10 C11 175.77(18)
C8 C9 C10 C12 177.52(19)
C91 C9 C10 C12 -4.9(3)
C9 C10 C11 N1 1.2(3)
C12 C10 C11 N1 -178.16(19)
C9 C10 C11 O1 -178.80(16)
C12 C10 C11 O1 1.8(3)
C10 C9 C91 C96 104.5(2)
C8 C9 C91 C96 -78.0(3)
C10 C9 C91 C92 -75.5(2)
C8 C9 C91 C92 102.0(2)
C96 C91 C92 C93 0.4(3)
C9 C91 C92 C93 -179.6(2)
C91 C92 C93 C94 0.4(5)
C92 C93 C94 C95 -0.4(5)
C93 C94 C95 C96 -0.4(5)
C92 C91 C96 O2 178.5(2)
C9 C91 C96 O2 -1.5(3)
C92 C91 C96 C95 -1.2(3)
C9 C91 C96 C95 178.8(2)
C94 C95 C96 O2 -178.5(3)
C94 C95 C96 C91 1.2(4)
O1 C11 N1 C1 -179.78(17)
C10 C11 N1 C1 0.2(3)
C8 C1 N1 C11 -1.0(3)
C2 C1 N1 C11 -179.66(17)
N1 C11 O1 C13 -4.4(3)
C10 C11 O1 C13 175.6(2)
C91 C96 O2 C97 177.0(2)
C95 C96 O2 C97 -3.3(4)
